data_7103427
loop_
_publ_author_name
'Bacon, Catherine E'
'Eisler, Dana J'
'Melen, Rebecca L'
'Rawson, Jeremy M'

_publ_section_title
;
 Formation of N-bridgehead 1,2,5-thiadiazolium and selenadiazolium
 rings through an intramolecular cyclisation reaction.
;
_journal_issue 40
_journal_name_full 'Chemical communications (Cambridge, England)'
_journal_page_first 4924
_journal_page_last 4926
_journal_paper_doi 10.1039/b809987a
_journal_year 2008
_chemical_formula_moiety 'C17 H11 N5 O4 S'
_chemical_formula_sum 'C17 H11 N5 O4 S'
_chemical_formula_weight 381.37
_chemical_name_systematic
;
?
;
_space_group_IT_number 15
_symmetry_cell_setting monoclinic
_symmetry_space_group_name_Hall '-C 2yc'
_symmetry_space_group_name_H-M 'C 1 2/c 1'
_atom_sites_solution_hydrogens geom
_atom_sites_solution_primary direct
_atom_sites_solution_secondary difmap
_audit_creation_method SHELXL-97
_cell_angle_alpha 90.00
_cell_angle_beta 100.4673(7)
_cell_angle_gamma 90.00
_cell_formula_units_Z 8
_cell_length_a 18.4166(3)
_cell_length_b 6.48490(10)
_cell_length_c 27.9654(6)
_cell_measurement_reflns_used 38803
_cell_measurement_temperature 180(2)
_cell_measurement_theta_max 27.48
_cell_measurement_theta_min 1.02
_cell_volume 3284.32(10)
_computing_cell_refinement 'HKL Scalepack (Otwinowski & Minor 1997)'
_computing_data_reduction
;
HKL Denzo and Scalepack (Otwinowski & Minor 1997)
;
_computing_publication_material 'SHELXL-97 (Sheldrick 1997)'
_computing_structure_refinement 'SHELXL-97 (Sheldrick 1997)'
_computing_structure_solution 'SHELXL-97 (Sheldrick 1997)'
_diffrn_ambient_temperature 180(2)
_diffrn_measured_fraction_theta_full 0.984
_diffrn_measured_fraction_theta_max 0.984
_diffrn_measurement_device_type 'Nonius Kappa CCD'
_diffrn_measurement_method 'Thin slice \w and \f scans'
_diffrn_radiation_source 'fine-focus sealed tube'
_diffrn_radiation_type MoK\a
_diffrn_radiation_wavelength 0.71073
_diffrn_reflns_av_R_equivalents 0.0561
_diffrn_reflns_av_sigmaI/netI 0.0438
_diffrn_reflns_limit_h_max 23
_diffrn_reflns_limit_h_min -23
_diffrn_reflns_limit_k_max 8
_diffrn_reflns_limit_k_min -7
_diffrn_reflns_limit_l_max 36
_diffrn_reflns_limit_l_min -35
_diffrn_reflns_number 13597
_diffrn_reflns_theta_full 27.48
_diffrn_reflns_theta_max 27.48
_diffrn_reflns_theta_min 2.91
_exptl_absorpt_coefficient_mu 0.234
_exptl_absorpt_correction_T_max 0.997
_exptl_absorpt_correction_T_min 0.760
_exptl_absorpt_correction_type multi-scan
_exptl_absorpt_process_details
;
multi-scan from symmetry-related measurements
Sortav (Blessing 1995)
;
_exptl_crystal_colour orange
_exptl_crystal_density_diffrn 1.543
_exptl_crystal_density_method 'not measured'
_exptl_crystal_description plate
_exptl_crystal_F_000 1568
_exptl_crystal_size_max 0.28
_exptl_crystal_size_mid 0.18
_exptl_crystal_size_min 0.05
_refine_diff_density_max 0.200
_refine_diff_density_min -0.345
_refine_diff_density_rms 0.049
_refine_ls_extinction_method none
_refine_ls_goodness_of_fit_ref 1.058
_refine_ls_hydrogen_treatment constr
_refine_ls_matrix_type full
_refine_ls_number_parameters 244
_refine_ls_number_reflns 3728
_refine_ls_number_restraints 0
_refine_ls_restrained_S_all 1.058
_refine_ls_R_factor_all 0.0528
_refine_ls_R_factor_gt 0.0406
_refine_ls_shift/su_max 0.001
_refine_ls_shift/su_mean 0.000
_refine_ls_structure_factor_coef Fsqd
_refine_ls_weighting_details 'calc w=1/[\s^2^(Fo^2^)+(0.0298P)^2^+3.2452P] where P=(Fo^2^+2Fc^2^)/3'
_refine_ls_weighting_scheme calc
_refine_ls_wR_factor_gt 0.0904
_refine_ls_wR_factor_ref 0.0967
_reflns_number_gt 3141
_reflns_number_total 3728
_reflns_threshold_expression >2sigma(I)
_cod_data_source_file b809987a.txt
_cod_data_source_block jr0723
_cod_depositor_comments
;
The following automatic conversions were performed:
'_symmetry_cell_setting' value 'Monoclinic' changed to 'monoclinic'
according to '/home/saulius/struct/CIF-dictionaries/cif_core.dic'
dictionary named 'cif_core.dic' version 2.4.1 from 2010-06-29.

Automatic conversion script
Id: cif_fix_enum 1527 2010-12-29 10:47:43Z saulius 
;
_cod_original_sg_symbol_Hall -C2yc
_cod_original_sg_symbol_H-M C2/c
_cod_database_code 7103427

loop_
_symmetry_equiv_pos_as_xyz
'x, y, z'
'-x, y, -z+1/2'
'x+1/2, y+1/2, z'
'-x+1/2, y+1/2, -z+1/2'
'-x, -y, -z'
'x, -y, z-1/2'
'-x+1/2, -y+1/2, -z'
'x+1/2, -y+1/2, z-1/2'

loop_
_atom_site_label
_atom_site_type_symbol
_atom_site_fract_x
_atom_site_fract_y
_atom_site_fract_z
_atom_site_U_iso_or_equiv
_atom_site_adp_type
_atom_site_occupancy
_atom_site_symmetry_multiplicity
_atom_site_calc_flag
_atom_site_refinement_flags
_atom_site_disorder_assembly
_atom_site_disorder_group
S1 S 0.59917(2) 0.53639(6) 0.461487(15) 0.02789(12) Uani 1 1 d . . .
N1 N 0.62382(7) 0.4331(2) 0.41170(5) 0.0278(3) Uani 1 1 d . . .
C1 C 0.60077(9) 0.5033(2) 0.36840(6) 0.0268(3) Uani 1 1 d . . .
C2 C 0.62948(9) 0.3910(3) 0.32903(6) 0.0274(3) Uani 1 1 d . . .
C3 C 0.65938(10) 0.1935(3) 0.33697(6) 0.0327(4) Uani 1 1 d . . .
H3A H 0.6593 0.1251 0.3670 0.039 Uiso 1 1 calc R . .
C4 C 0.68902(10) 0.0986(3) 0.30078(7) 0.0371(4) Uani 1 1 d . . .
H4A H 0.7099 -0.0354 0.3056 0.044 Uiso 1 1 calc R . .
C5 C 0.68779(10) 0.2016(3) 0.25747(7) 0.0373(4) Uani 1 1 d . . .
H5A H 0.7084 0.1411 0.2320 0.045 Uiso 1 1 calc R . .
C6 C 0.65589(10) 0.3948(3) 0.25203(6) 0.0352(4) Uani 1 1 d . . .
H6A H 0.6542 0.4638 0.2219 0.042 Uiso 1 1 calc R . .
N2 N 0.62708(8) 0.4910(2) 0.28673(5) 0.0323(3) Uani 1 1 d . . .
C7 C 0.55023(9) 0.6826(3) 0.35659(6) 0.0278(3) Uani 1 1 d . . .
C8 C 0.49920(10) 0.6952(3) 0.31357(7) 0.0376(4) Uani 1 1 d . . .
H8A H 0.4962 0.5894 0.2898 0.045 Uiso 1 1 calc R . .
C9 C 0.45292(11) 0.8636(3) 0.30592(7) 0.0450(5) Uani 1 1 d . . .
H9A H 0.4178 0.8761 0.2766 0.054 Uiso 1 1 calc R . .
C10 C 0.45812(10) 1.0138(3) 0.34123(7) 0.0411(4) Uani 1 1 d . . .
H10A H 0.4277 1.1330 0.3365 0.049 Uiso 1 1 calc R . .
C11 C 0.50883(10) 0.9866(3) 0.38380(7) 0.0371(4) Uani 1 1 d . . .
H11A H 0.5113 1.0878 0.4086 0.045 Uiso 1 1 calc R . .
N3 N 0.55449(8) 0.8249(2) 0.39173(5) 0.0327(3) Uani 1 1 d . . .
C12 C 0.63170(8) 0.3311(2) 0.50153(6) 0.0262(3) Uani 1 1 d . . .
C13 C 0.63182(9) 0.3417(2) 0.55184(6) 0.0278(3) Uani 1 1 d . . .
C14 C 0.66161(9) 0.1886(3) 0.58421(6) 0.0301(4) Uani 1 1 d . . .
H14A H 0.6617 0.2015 0.6181 0.036 Uiso 1 1 calc R . .
C15 C 0.69100(9) 0.0180(2) 0.56579(6) 0.0278(3) Uani 1 1 d . . .
C16 C 0.68999(9) -0.0045(3) 0.51645(6) 0.0297(4) Uani 1 1 d . . .
H16A H 0.7092 -0.1259 0.5043 0.036 Uiso 1 1 calc R . .
C17 C 0.66098(9) 0.1503(3) 0.48514(6) 0.0297(4) Uani 1 1 d . . .
H17A H 0.6608 0.1343 0.4514 0.036 Uiso 1 1 calc R . .
N4 N 0.59975(8) 0.5184(2) 0.57277(5) 0.0332(3) Uani 1 1 d . . .
O1 O 0.57353(7) 0.65758(19) 0.54507(5) 0.0391(3) Uani 1 1 d . . .
O2 O 0.60021(9) 0.5210(2) 0.61681(5) 0.0504(4) Uani 1 1 d . . .
N5 N 0.72237(8) -0.1460(2) 0.59915(5) 0.0326(3) Uani 1 1 d . . .
O3 O 0.72122(8) -0.1242(2) 0.64264(5) 0.0437(3) Uani 1 1 d . . .
O4 O 0.74807(7) -0.2989(2) 0.58195(5) 0.0392(3) Uani 1 1 d . . .

loop_
_atom_site_aniso_label
_atom_site_aniso_U_11
_atom_site_aniso_U_22
_atom_site_aniso_U_33
_atom_site_aniso_U_23
_atom_site_aniso_U_13
_atom_site_aniso_U_12
S1 0.0320(2) 0.0266(2) 0.0251(2) -0.00195(16) 0.00502(16) 0.00153(16)
N1 0.0311(7) 0.0264(7) 0.0257(7) -0.0014(5) 0.0049(6) -0.0002(5)
C1 0.0272(8) 0.0262(8) 0.0270(8) -0.0008(6) 0.0044(6) -0.0027(6)
C2 0.0274(8) 0.0289(8) 0.0250(8) -0.0004(6) 0.0028(6) -0.0023(6)
C3 0.0405(9) 0.0306(9) 0.0273(9) 0.0011(7) 0.0065(7) 0.0019(7)
C4 0.0448(10) 0.0330(10) 0.0339(10) -0.0021(7) 0.0085(8) 0.0062(8)
C5 0.0374(10) 0.0461(11) 0.0289(9) -0.0062(8) 0.0077(7) 0.0013(8)
C6 0.0373(9) 0.0450(11) 0.0234(8) 0.0026(7) 0.0057(7) 0.0007(8)
N2 0.0347(8) 0.0350(8) 0.0268(7) 0.0029(6) 0.0050(6) 0.0025(6)
C7 0.0285(8) 0.0283(8) 0.0265(8) 0.0016(6) 0.0048(6) 0.0001(6)
C8 0.0389(10) 0.0435(11) 0.0292(9) -0.0032(8) 0.0030(7) 0.0068(8)
C9 0.0415(10) 0.0553(13) 0.0359(11) 0.0029(9) 0.0010(8) 0.0153(9)
C10 0.0396(10) 0.0388(11) 0.0457(11) 0.0075(8) 0.0098(8) 0.0112(8)
C11 0.0388(10) 0.0301(9) 0.0430(11) -0.0022(8) 0.0085(8) 0.0022(7)
N3 0.0341(7) 0.0286(8) 0.0344(8) -0.0026(6) 0.0036(6) 0.0012(6)
C12 0.0261(8) 0.0283(8) 0.0243(8) -0.0020(6) 0.0049(6) -0.0034(6)
C13 0.0306(8) 0.0275(8) 0.0265(8) -0.0052(6) 0.0082(7) -0.0042(6)
C14 0.0340(9) 0.0325(9) 0.0246(8) -0.0032(7) 0.0069(7) -0.0073(7)
C15 0.0301(8) 0.0267(8) 0.0259(8) 0.0019(6) 0.0031(6) -0.0031(6)
C16 0.0344(9) 0.0272(9) 0.0277(8) -0.0028(6) 0.0057(7) 0.0009(6)
C17 0.0361(9) 0.0293(9) 0.0232(8) -0.0027(6) 0.0043(7) 0.0015(7)
N4 0.0402(8) 0.0306(8) 0.0318(8) -0.0058(6) 0.0150(6) -0.0055(6)
O1 0.0477(8) 0.0303(7) 0.0414(8) -0.0012(6) 0.0142(6) 0.0055(5)
O2 0.0824(11) 0.0422(8) 0.0333(8) -0.0067(6) 0.0280(7) 0.0019(7)
N5 0.0327(8) 0.0349(8) 0.0289(8) 0.0034(6) 0.0022(6) -0.0050(6)
O3 0.0553(8) 0.0489(8) 0.0255(7) 0.0062(6) 0.0037(6) -0.0011(6)
O4 0.0439(7) 0.0332(7) 0.0398(8) 0.0041(6) 0.0060(6) 0.0053(5)

loop_
_atom_type_symbol
_atom_type_description
_atom_type_scat_dispersion_real
_atom_type_scat_dispersion_imag
_atom_type_scat_source
C C 0.0033 0.0016 'International Tables Vol C Tables 4.2.6.8 and 6.1.1.4'
H H 0.0000 0.0000 'International Tables Vol C Tables 4.2.6.8 and 6.1.1.4'
N N 0.0061 0.0033 'International Tables Vol C Tables 4.2.6.8 and 6.1.1.4'
O O 0.0106 0.0060 'International Tables Vol C Tables 4.2.6.8 and 6.1.1.4'
S S 0.1246 0.1234 'International Tables Vol C Tables 4.2.6.8 and 6.1.1.4'

loop_
_geom_angle_atom_site_label_1
_geom_angle_atom_site_label_2
_geom_angle_atom_site_label_3
_geom_angle
_geom_angle_site_symmetry_1
_geom_angle_site_symmetry_3
_geom_angle_publ_flag
N1 S1 C12 96.48(7) . . ?
C1 N1 S1 122.97(12) . . ?
N1 C1 C7 124.71(15) . . ?
N1 C1 C2 114.76(14) . . ?
C7 C1 C2 120.52(14) . . ?
N2 C2 C3 122.17(15) . . ?
N2 C2 C1 117.00(14) . . ?
C3 C2 C1 120.80(15) . . ?
C4 C3 C2 119.34(16) . . ?
C4 C3 H3A 120.3 . . ?
C2 C3 H3A 120.3 . . ?
C3 C4 C5 118.85(17) . . ?
C3 C4 H4A 120.6 . . ?
C5 C4 H4A 120.6 . . ?
C4 C5 C6 118.35(17) . . ?
C4 C5 H5A 120.8 . . ?
C6 C5 H5A 120.8 . . ?
N2 C6 C5 123.98(17) . . ?
N2 C6 H6A 118.0 . . ?
C5 C6 H6A 118.0 . . ?
C6 N2 C2 117.29(15) . . ?
N3 C7 C8 122.38(16) . . ?
N3 C7 C1 115.11(14) . . ?
C8 C7 C1 122.40(15) . . ?
C9 C8 C7 118.90(18) . . ?
C9 C8 H8A 120.5 . . ?
C7 C8 H8A 120.5 . . ?
C10 C9 C8 119.25(18) . . ?
C10 C9 H9A 120.4 . . ?
C8 C9 H9A 120.4 . . ?
C9 C10 C11 118.30(17) . . ?
C9 C10 H10A 120.8 . . ?
C11 C10 H10A 120.8 . . ?
N3 C11 C10 123.27(18) . . ?
N3 C11 H11A 118.4 . . ?
C10 C11 H11A 118.4 . . ?
C11 N3 C7 117.85(15) . . ?
C17 C12 C13 115.87(15) . . ?
C17 C12 S1 121.85(13) . . ?
C13 C12 S1 122.25(13) . . ?
C14 C13 C12 123.06(15) . . ?
C14 C13 N4 116.17(15) . . ?
C12 C13 N4 120.77(15) . . ?
C15 C14 C13 117.91(15) . . ?
C15 C14 H14A 121.0 . . ?
C13 C14 H14A 121.0 . . ?
C14 C15 C16 121.62(16) . . ?
C14 C15 N5 118.94(15) . . ?
C16 C15 N5 119.42(15) . . ?
C17 C16 C15 119.40(16) . . ?
C17 C16 H16A 120.3 . . ?
C15 C16 H16A 120.3 . . ?
C16 C17 C12 122.06(16) . . ?
C16 C17 H17A 119.0 . . ?
C12 C17 H17A 119.0 . . ?
O1 N4 O2 123.45(15) . . ?
O1 N4 C13 117.70(14) . . ?
O2 N4 C13 118.85(15) . . ?
O3 N5 O4 123.74(15) . . ?
O3 N5 C15 118.16(15) . . ?
O4 N5 C15 118.10(14) . . ?

loop_
_geom_bond_atom_site_label_1
_geom_bond_atom_site_label_2
_geom_bond_distance
_geom_bond_site_symmetry_2
_geom_bond_publ_flag
S1 N1 1.6803(14) . ?
S1 C12 1.7723(17) . ?
N1 C1 1.291(2) . ?
C1 C7 1.488(2) . ?
C1 C2 1.495(2) . ?
C2 N2 1.343(2) . ?
C2 C3 1.396(2) . ?
C3 C4 1.379(2) . ?
C3 H3A 0.9500 . ?
C4 C5 1.380(3) . ?
C4 H4A 0.9500 . ?
C5 C6 1.380(3) . ?
C5 H5A 0.9500 . ?
C6 N2 1.341(2) . ?
C6 H6A 0.9500 . ?
C7 N3 1.340(2) . ?
C7 C8 1.388(2) . ?
C8 C9 1.378(3) . ?
C8 H8A 0.9500 . ?
C9 C10 1.378(3) . ?
C9 H9A 0.9500 . ?
C10 C11 1.384(3) . ?
C10 H10A 0.9500 . ?
C11 N3 1.337(2) . ?
C11 H11A 0.9500 . ?
C12 C17 1.402(2) . ?
C12 C13 1.408(2) . ?
C13 C14 1.387(2) . ?
C13 N4 1.460(2) . ?
C14 C15 1.373(2) . ?
C14 H14A 0.9500 . ?
C15 C16 1.384(2) . ?
C15 N5 1.463(2) . ?
C16 C17 1.375(2) . ?
C16 H16A 0.9500 . ?
C17 H17A 0.9500 . ?
N4 O1 1.2296(19) . ?
N4 O2 1.2300(18) . ?
N5 O3 1.2283(18) . ?
N5 O4 1.2335(19) . ?
